data_1565296
loop_
_publ_author_name
'Mandal, Arkalekha'
'Ghosh, Subhendu'
'Nath, Bhaskar'
'Patel, Bhisma Kumar'

_publ_section_title
;
 Role of non-covalent interactions to dictate chiral selective
 self-assembly in Ni(II), Cu(II) and Cd(II) complexes of a racemic
 1,2-dihydroquinazolinone ligand
;
_journal_name_full 'Inorganica Chimica Acta'
_journal_page_first 119399
_journal_paper_doi 10.1016/j.ica.2019.119399
_journal_volume 503
_journal_year 2020
_chemical_formula_sum 'C38 H32 N14 Ni O9'
_chemical_formula_weight 887.47
_space_group_crystal_system triclinic
_space_group_IT_number 2
_space_group_name_Hall '-P 1'
_space_group_name_H-M_alt 'P -1'
_atom_sites_solution_hydrogens geom
_audit_creation_method SHELXL-2016/6
_cell_angle_alpha 89.154(5)
_cell_angle_beta 85.906(5)
_cell_angle_gamma 71.468(7)
_cell_formula_units_Z 2
_cell_length_a 9.3389(6)
_cell_length_b 10.9278(9)
_cell_length_c 20.7766(11)
_cell_measurement_reflns_used 9058
_cell_measurement_temperature 296(2)
_cell_measurement_theta_max 24.787
_cell_measurement_theta_min 2.949
_cell_volume 2005.2(2)
_computing_structure_refinement 'SHELXL-2016/6 (Sheldrick, 2016)'
_diffrn_ambient_temperature 296(2)
_diffrn_measured_fraction_theta_full 0.998
_diffrn_measured_fraction_theta_max 0.867
_diffrn_measurement_device_type 'CCD area diffractometer'
_diffrn_measurement_method 'phi and omega scans'
_diffrn_radiation_type MoK\a
_diffrn_radiation_wavelength 0.71073
_diffrn_reflns_av_R_equivalents 0.0421
_diffrn_reflns_av_unetI/netI 0.0683
_diffrn_reflns_Laue_measured_fraction_full 0.998
_diffrn_reflns_Laue_measured_fraction_max 0.867
_diffrn_reflns_limit_h_max 12
_diffrn_reflns_limit_h_min -12
_diffrn_reflns_limit_k_max 14
_diffrn_reflns_limit_k_min -14
_diffrn_reflns_limit_l_max 21
_diffrn_reflns_limit_l_min -27
_diffrn_reflns_number 16586
_diffrn_reflns_point_group_measured_fraction_full 0.998
_diffrn_reflns_point_group_measured_fraction_max 0.867
_diffrn_reflns_theta_full 25.242
_diffrn_reflns_theta_max 28.787
_diffrn_reflns_theta_min 2.949
_exptl_absorpt_coefficient_mu 0.558
_exptl_absorpt_correction_T_max 0.880
_exptl_absorpt_correction_T_min 0.802
_exptl_absorpt_correction_type multi-scan
_exptl_absorpt_process_details multi-scan
_exptl_crystal_colour green
_exptl_crystal_density_diffrn 1.470
_exptl_crystal_description block
_exptl_crystal_F_000 916
_exptl_crystal_size_max 0.35
_exptl_crystal_size_mid 0.30
_exptl_crystal_size_min 0.20
_refine_diff_density_max 1.096
_refine_diff_density_min -0.677
_refine_diff_density_rms 0.098
_refine_ls_extinction_coef .
_refine_ls_extinction_method none
_refine_ls_goodness_of_fit_ref 1.055
_refine_ls_hydrogen_treatment constr
_refine_ls_matrix_type full
_refine_ls_number_parameters 578
_refine_ls_number_reflns 9058
_refine_ls_number_restraints 0
_refine_ls_restrained_S_all 1.055
_refine_ls_R_factor_all 0.0946
_refine_ls_R_factor_gt 0.0721
_refine_ls_shift/su_max 0.007
_refine_ls_shift/su_mean 0.000
_refine_ls_structure_factor_coef Fsqd
_refine_ls_weighting_details 'w=1/[\s^2^(Fo^2^)+(0.1202P)^2^+2.0575P] where P=(Fo^2^+2Fc^2^)/3'
_refine_ls_weighting_scheme calc
_refine_ls_wR_factor_gt 0.2054
_refine_ls_wR_factor_ref 0.2298
_reflns_Friedel_coverage 0.000
_reflns_Friedel_fraction_full .
_reflns_Friedel_fraction_max .
_reflns_number_gt 6758
_reflns_number_total 9058
_reflns_threshold_expression 'I > 2\s(I)'
_cod_data_source_file ICA-2020-503-119399.cif
_cod_data_source_block complex1
_cod_database_code 1565296
_shelx_shelxl_version_number 2016/6
_shelx_space_group_comment
;
The symmetry employed for this shelxl refinement is uniquely defined
by the following loop, which should always be used as a source of
symmetry information in preference to the above space-group names.
They are only intended as comments.
;

loop_
_space_group_symop_operation_xyz
'x, y, z'
'-x, -y, -z'

loop_
_atom_site_label
_atom_site_type_symbol
_atom_site_fract_x
_atom_site_fract_y
_atom_site_fract_z
_atom_site_U_iso_or_equiv
_atom_site_adp_type
_atom_site_occupancy
_atom_site_site_symmetry_order
_atom_site_calc_flag
_atom_site_refinement_flags_posn
_atom_site_refinement_flags_adp
_atom_site_refinement_flags_occupancy
_atom_site_disorder_assembly
_atom_site_disorder_group
C1 C 0.6142(5) 0.3751(5) 0.9238(2) 0.0486(11) Uani 1 1 d . . . . .
H1 H 0.620512 0.453812 0.908562 0.058 Uiso 1 1 calc R U . . .
C2 C 0.6349(8) 0.3447(5) 0.9884(2) 0.0698(17) Uani 1 1 d . . . . .
H2 H 0.655507 0.402269 1.015997 0.084 Uiso 1 1 calc R U . . .
C3 C 0.6246(8) 0.2289(6) 1.0112(2) 0.0734(18) Uani 1 1 d . . . . .
H3 H 0.634957 0.208236 1.054591 0.088 Uiso 1 1 calc R U . . .
C4 C 0.5986(6) 0.1435(5) 0.9685(2) 0.0541(12) Uani 1 1 d . . . . .
H4 H 0.592270 0.064047 0.982594 0.065 Uiso 1 1 calc R U . . .
C5 C 0.5823(4) 0.1783(4) 0.90460(18) 0.0364(8) Uani 1 1 d . . . . .
C6 C 0.5642(4) 0.0886(4) 0.85363(17) 0.0318(8) Uani 1 1 d . . . . .
C7 C 0.4315(4) -0.0030(4) 0.74110(17) 0.0319(8) Uani 1 1 d . . . . .
C8 C 0.4330(4) -0.0646(4) 0.67800(18) 0.0345(8) Uani 1 1 d . . . . .
C9 C 0.3344(5) -0.1329(5) 0.6693(2) 0.0453(10) Uani 1 1 d . . . . .
H9 H 0.260542 -0.133168 0.701734 0.054 Uiso 1 1 calc R U . . .
C10 C 0.3447(6) -0.2010(6) 0.6128(2) 0.0586(13) Uani 1 1 d . . . . .
H10 H 0.278456 -0.247447 0.607135 0.070 Uiso 1 1 calc R U . . .
C11 C 0.4547(6) -0.1996(5) 0.5644(2) 0.0556(12) Uani 1 1 d . . . . .
H11 H 0.461615 -0.245312 0.526303 0.067 Uiso 1 1 calc R U . . .
C12 C 0.5528(6) -0.1323(5) 0.5719(2) 0.0480(11) Uani 1 1 d . . . . .
H12 H 0.626715 -0.133591 0.539182 0.058 Uiso 1 1 calc R U . . .
C13 C 0.5428(4) -0.0608(4) 0.62868(18) 0.0354(8) Uani 1 1 d . . . . .
C14 C 0.5857(4) 0.1148(4) 0.68337(16) 0.0312(8) Uani 1 1 d . . . . .
H14 H 0.673446 0.140839 0.692461 0.037 Uiso 1 1 calc R U . . .
C15 C 0.4649(4) 0.2329(4) 0.65975(17) 0.0329(8) Uani 1 1 d . . . . .
C16 C 0.4002(5) 0.2329(4) 0.60191(19) 0.0456(10) Uani 1 1 d . . . . .
H16 H 0.428630 0.158570 0.576513 0.055 Uiso 1 1 calc R U . . .
C17 C 0.2936(6) 0.3432(5) 0.5820(2) 0.0529(12) Uani 1 1 d . . . . .
H17 H 0.250631 0.344675 0.542844 0.063 Uiso 1 1 calc R U . . .
C18 C 0.2520(5) 0.4508(4) 0.6210(2) 0.0448(10) Uani 1 1 d . . . . .
H18 H 0.180365 0.526695 0.608828 0.054 Uiso 1 1 calc R U . . .
C19 C 0.3183(5) 0.4441(4) 0.6784(2) 0.0390(9) Uani 1 1 d . . . . .
H19 H 0.287881 0.516773 0.705009 0.047 Uiso 1 1 calc R U . . .
C20 C 0.2002(5) 0.3461(4) 0.8547(2) 0.0434(10) Uani 1 1 d . . . . .
H20 H 0.227325 0.258815 0.844328 0.052 Uiso 1 1 calc R U . . .
C21 C 0.0653(5) 0.4025(5) 0.8906(3) 0.0545(12) Uani 1 1 d . . . . .
H21 H 0.002844 0.354138 0.903962 0.065 Uiso 1 1 calc R U . . .
C22 C 0.0248(6) 0.5326(5) 0.9063(3) 0.0575(13) Uani 1 1 d . . . . .
H22 H -0.064786 0.573001 0.930816 0.069 Uiso 1 1 calc R U . . .
C23 C 0.1199(5) 0.6008(4) 0.8849(2) 0.0453(10) Uani 1 1 d . . . . .
H23 H 0.095724 0.687990 0.895059 0.054 Uiso 1 1 calc R U . . .
C24 C 0.2525(4) 0.5380(4) 0.84804(17) 0.0334(8) Uani 1 1 d . . . . .
C25 C 0.3583(4) 0.6055(4) 0.81958(16) 0.0306(7) Uani 1 1 d . . . . .
C26 C 0.6640(4) 0.6469(4) 0.7928(2) 0.0371(8) Uani 1 1 d . . . . .
C27 C 0.7769(4) 0.6883(4) 0.7525(2) 0.0392(9) Uani 1 1 d . . . . .
C28 C 0.8571(5) 0.7599(5) 0.7802(3) 0.0505(11) Uani 1 1 d . . . . .
H28 H 0.848291 0.772195 0.824719 0.061 Uiso 1 1 calc R U . . .
C29 C 0.9491(6) 0.8124(5) 0.7421(3) 0.0607(14) Uani 1 1 d . . . . .
H29 H 1.003099 0.859528 0.760567 0.073 Uiso 1 1 calc R U . . .
C30 C 0.9598(5) 0.7943(5) 0.6765(3) 0.0610(14) Uani 1 1 d . . . . .
H30 H 1.018536 0.832693 0.650564 0.073 Uiso 1 1 calc R U . . .
C31 C 0.8864(5) 0.7211(5) 0.6482(2) 0.0498(11) Uani 1 1 d . . . . .
H31 H 0.898675 0.707928 0.603764 0.060 Uiso 1 1 calc R U . . .
C32 C 0.7927(4) 0.6658(4) 0.6861(2) 0.0392(9) Uani 1 1 d . . . . .
C33 C 0.6629(4) 0.5087(4) 0.70057(18) 0.0336(8) Uani 1 1 d . . . . .
H33 H 0.587987 0.483044 0.678175 0.040 Uiso 1 1 calc R U . . .
C34 C 0.7882(4) 0.3863(4) 0.71810(18) 0.0346(8) Uani 1 1 d . . . . .
C35 C 0.9381(5) 0.3617(5) 0.6958(2) 0.0520(12) Uani 1 1 d . . . . .
H35 H 0.966001 0.420124 0.668751 0.062 Uiso 1 1 calc R U . . .
C36 C 1.0450(5) 0.2508(5) 0.7139(3) 0.0606(14) Uani 1 1 d . . . . .
H36 H 1.145332 0.232273 0.697976 0.073 Uiso 1 1 calc R U . . .
C37 C 1.0036(5) 0.1667(4) 0.7556(2) 0.0488(11) Uani 1 1 d . . . . .
H37 H 1.074925 0.092656 0.769973 0.059 Uiso 1 1 calc R U . . .
C38 C 0.8530(5) 0.1966(4) 0.7752(2) 0.0414(9) Uani 1 1 d . . . . .
H38 H 0.823731 0.139944 0.802882 0.050 Uiso 1 1 calc R U . . .
N1 N 0.5857(4) 0.2942(3) 0.88325(15) 0.0366(7) Uani 1 1 d . . . . .
N2 N 0.5291(3) 0.1438(3) 0.79816(14) 0.0293(6) Uani 1 1 d . . . . .
N3 N 0.5307(3) 0.0660(3) 0.74431(13) 0.0299(6) Uani 1 1 d . . . . .
N4 N 0.5913(4) -0.0330(3) 0.86851(16) 0.0417(8) Uani 1 1 d . . . . .
H4A H 0.586932 -0.087466 0.839837 0.050 Uiso 1 1 calc R U . . .
H4B H 0.613506 -0.058591 0.906970 0.050 Uiso 1 1 calc R U . . .
N5 N 0.6357(4) 0.0106(3) 0.63779(15) 0.0366(7) Uani 1 1 d . . . . .
H5 H 0.722464 -0.006663 0.616612 0.044 Uiso 1 1 calc R U . . .
N6 N 0.4248(3) 0.3382(3) 0.69834(14) 0.0325(7) Uani 1 1 d . . . . .
N7 N 0.2929(4) 0.4115(3) 0.83424(15) 0.0339(7) Uani 1 1 d . . . . .
N8 N 0.4849(3) 0.5273(3) 0.79228(14) 0.0311(7) Uani 1 1 d . . . . .
N9 N 0.5856(3) 0.5830(3) 0.75935(14) 0.0314(7) Uani 1 1 d . . . . .
N10 N 0.3154(4) 0.7327(3) 0.82174(16) 0.0386(8) Uani 1 1 d . . . . .
H10A H 0.373094 0.773069 0.803941 0.046 Uiso 1 1 calc R U . . .
H10B H 0.229642 0.775335 0.840943 0.046 Uiso 1 1 calc R U . . .
N11 N 0.7154(4) 0.5947(3) 0.65955(16) 0.0396(8) Uani 1 1 d . . . . .
H11A H 0.698449 0.601166 0.619291 0.048 Uiso 1 1 calc R U . . .
N12 N 0.7450(3) 0.3029(3) 0.75674(15) 0.0336(7) Uani 1 1 d . . . . .
N13 N 0.8582(6) 0.8602(4) 0.0101(2) 0.0660(13) Uani 1 1 d . . . . .
N15A N 0.830(2) 0.401(3) 0.5338(5) 0.183(12) Uani 0.520(8) 1 d . . P A 1
N15B N 0.8601(19) 0.150(4) 0.5493(7) 0.181(13) Uani 0.480(8) 1 d . . P A 2
Ni1 Ni 0.51398(5) 0.33518(4) 0.79022(2) 0.03075(17) Uani 1 1 d . . . . .
O1 O 0.3544(3) -0.0177(3) 0.78954(13) 0.0437(7) Uani 1 1 d . . . . .
O2 O 0.6294(4) 0.6759(3) 0.84990(15) 0.0507(8) Uani 1 1 d . . . . .
O3 O 0.7686(7) 0.9014(5) 0.0565(2) 0.1081(19) Uani 1 1 d . . . . .
O4 O 0.8229(6) 0.8457(5) -0.0439(2) 0.109(2) Uani 1 1 d . . . . .
O5 O 0.9946(7) 0.8383(8) 0.0161(3) 0.126(2) Uani 1 1 d . . . . .
O6 O 0.0601(5) 0.9379(4) 0.87739(19) 0.0732(11) Uani 1 1 d . . . . .
O8A O 0.7341(13) 0.310(2) 0.5755(5) 0.340(11) Uani 0.520(8) 1 d . . P A 1
O9A O 0.9073(12) 0.2574(11) 0.5036(4) 0.214(5) Uani 0.520(8) 1 d . . P A 1
O8B O 0.7341(13) 0.310(2) 0.5755(5) 0.340(11) Uani 0.480(8) 1 d . . P A 2
O9B O 0.9073(12) 0.2574(11) 0.5036(4) 0.214(5) Uani 0.480(8) 1 d . . P A 2
O7A O 0.8717(13) 0.4864(7) 0.5382(4) 0.069(3) Uani 0.520(8) 1 d . . P A 1
O7B O 0.8604(16) 0.0467(10) 0.5466(7) 0.105(5) Uani 0.480(8) 1 d . . P A 2

loop_
_atom_site_aniso_label
_atom_site_aniso_U_11
_atom_site_aniso_U_22
_atom_site_aniso_U_33
_atom_site_aniso_U_23
_atom_site_aniso_U_13
_atom_site_aniso_U_12
C1 0.060(3) 0.038(2) 0.047(2) -0.0069(19) -0.009(2) -0.012(2)
C2 0.109(5) 0.047(3) 0.047(3) -0.009(2) -0.029(3) -0.010(3)
C3 0.119(5) 0.055(3) 0.036(2) -0.004(2) -0.026(3) -0.010(3)
C4 0.082(3) 0.043(3) 0.030(2) 0.0006(18) -0.005(2) -0.009(2)
C5 0.042(2) 0.032(2) 0.0307(18) -0.0007(15) -0.0009(15) -0.0054(16)
C6 0.0362(18) 0.0291(19) 0.0276(17) -0.0010(14) 0.0024(14) -0.0080(15)
C7 0.0358(18) 0.0281(19) 0.0291(17) 0.0004(14) 0.0024(14) -0.0075(15)
C8 0.0373(19) 0.032(2) 0.0346(19) -0.0012(15) -0.0001(15) -0.0113(15)
C9 0.050(2) 0.047(3) 0.041(2) -0.0054(19) -0.0007(18) -0.020(2)
C10 0.066(3) 0.064(3) 0.054(3) -0.013(2) -0.005(2) -0.032(3)
C11 0.068(3) 0.061(3) 0.039(2) -0.019(2) -0.002(2) -0.022(3)
C12 0.058(3) 0.048(3) 0.035(2) -0.0081(19) 0.0037(19) -0.014(2)
C13 0.041(2) 0.0294(19) 0.0318(18) -0.0044(15) -0.0007(15) -0.0055(16)
C14 0.0361(18) 0.0285(19) 0.0275(17) -0.0018(14) 0.0065(14) -0.0096(15)
C15 0.0380(19) 0.0302(19) 0.0294(17) 0.0034(15) 0.0034(14) -0.0107(15)
C16 0.066(3) 0.037(2) 0.0277(19) -0.0016(16) -0.0024(18) -0.008(2)
C17 0.071(3) 0.047(3) 0.032(2) -0.0003(19) -0.011(2) -0.005(2)
C18 0.045(2) 0.040(2) 0.041(2) 0.0067(18) -0.0065(18) -0.0018(18)
C19 0.041(2) 0.032(2) 0.041(2) -0.0017(16) 0.0001(16) -0.0074(16)
C20 0.046(2) 0.035(2) 0.049(2) 0.0016(18) 0.0034(18) -0.0146(18)
C21 0.049(2) 0.046(3) 0.069(3) 0.008(2) 0.011(2) -0.018(2)
C22 0.051(3) 0.048(3) 0.063(3) 0.001(2) 0.020(2) -0.007(2)
C23 0.050(2) 0.033(2) 0.047(2) -0.0041(18) 0.0127(19) -0.0065(18)
C24 0.0392(19) 0.0295(19) 0.0281(17) -0.0006(14) -0.0002(14) -0.0067(15)
C25 0.0391(19) 0.0266(18) 0.0256(16) -0.0011(14) -0.0022(14) -0.0096(15)
C26 0.0369(19) 0.029(2) 0.045(2) -0.0033(16) -0.0026(16) -0.0090(15)
C27 0.0350(19) 0.0268(19) 0.056(2) 0.0034(17) -0.0020(17) -0.0103(15)
C28 0.042(2) 0.038(2) 0.074(3) -0.003(2) -0.010(2) -0.0142(19)
C29 0.044(2) 0.049(3) 0.095(4) 0.003(3) -0.009(3) -0.024(2)
C30 0.039(2) 0.047(3) 0.099(4) 0.015(3) 0.001(3) -0.020(2)
C31 0.039(2) 0.040(2) 0.063(3) 0.015(2) 0.006(2) -0.0055(18)
C32 0.0355(19) 0.027(2) 0.052(2) 0.0076(17) 0.0009(17) -0.0074(15)
C33 0.0381(19) 0.0288(19) 0.0346(19) -0.0031(15) 0.0038(15) -0.0129(15)
C34 0.0385(19) 0.031(2) 0.0352(19) -0.0047(15) 0.0041(15) -0.0137(16)
C35 0.042(2) 0.043(3) 0.066(3) 0.010(2) 0.014(2) -0.0114(19)
C36 0.039(2) 0.050(3) 0.084(4) 0.015(3) 0.012(2) -0.005(2)
C37 0.038(2) 0.037(2) 0.067(3) 0.006(2) -0.003(2) -0.0053(18)
C38 0.040(2) 0.032(2) 0.050(2) 0.0035(18) 0.0020(17) -0.0110(17)
N1 0.0440(18) 0.0310(17) 0.0329(16) -0.0036(13) -0.0037(13) -0.0087(14)
N2 0.0366(15) 0.0225(15) 0.0283(14) -0.0014(11) -0.0002(12) -0.0090(12)
N3 0.0385(16) 0.0273(16) 0.0227(13) -0.0015(11) 0.0021(12) -0.0097(12)
N4 0.062(2) 0.0290(17) 0.0311(16) 0.0017(13) -0.0043(15) -0.0100(16)
N5 0.0382(16) 0.0343(18) 0.0326(16) -0.0069(13) 0.0100(13) -0.0074(14)
N6 0.0352(16) 0.0299(16) 0.0297(15) -0.0025(12) 0.0025(12) -0.0076(13)
N7 0.0375(16) 0.0283(16) 0.0351(16) 0.0007(13) 0.0024(13) -0.0104(13)
N8 0.0346(15) 0.0248(15) 0.0329(15) -0.0010(12) 0.0008(12) -0.0087(12)
N9 0.0368(16) 0.0252(15) 0.0325(15) -0.0041(12) 0.0058(12) -0.0118(12)
N10 0.0408(17) 0.0249(16) 0.0443(18) -0.0009(14) 0.0072(14) -0.0045(13)
N11 0.0499(19) 0.0373(19) 0.0328(16) 0.0067(14) 0.0010(14) -0.0166(15)
N12 0.0336(15) 0.0289(17) 0.0382(17) 0.0030(13) -0.0013(13) -0.0100(13)
N13 0.088(4) 0.046(3) 0.051(3) 0.007(2) -0.001(2) -0.005(2)
N15A 0.150(16) 0.26(2) 0.016(5) -0.018(10) 0.000(6) 0.105(16)
N15B 0.074(10) 0.40(4) 0.062(9) 0.019(17) 0.034(7) -0.076(19)
Ni1 0.0354(3) 0.0233(3) 0.0320(3) -0.00067(18) 0.00119(19) -0.00792(19)
O1 0.0502(16) 0.0523(19) 0.0339(14) -0.0024(13) 0.0081(12) -0.0261(14)
O2 0.0598(19) 0.056(2) 0.0409(16) -0.0153(14) 0.0041(14) -0.0256(16)
O3 0.125(4) 0.087(4) 0.077(3) 0.025(3) 0.030(3) 0.006(3)
O4 0.120(4) 0.094(4) 0.080(3) -0.031(3) -0.044(3) 0.022(3)
O5 0.094(4) 0.162(6) 0.122(5) 0.015(4) -0.019(3) -0.039(4)
O6 0.092(3) 0.051(2) 0.066(2) -0.0102(18) 0.010(2) -0.010(2)
O8A 0.216(10) 0.76(3) 0.144(7) -0.214(13) 0.093(7) -0.310(16)
O9A 0.258(10) 0.262(11) 0.168(7) -0.120(8) 0.126(8) -0.171(10)
O8B 0.216(10) 0.76(3) 0.144(7) -0.214(13) 0.093(7) -0.310(16)
O9B 0.258(10) 0.262(11) 0.168(7) -0.120(8) 0.126(8) -0.171(10)
O7A 0.123(7) 0.037(4) 0.028(4) -0.005(3) 0.006(4) -0.002(4)
O7B 0.104(8) 0.064(6) 0.126(10) 0.019(6) 0.083(7) -0.015(5)

loop_
_atom_type_symbol
_atom_type_description
_atom_type_scat_dispersion_real
_atom_type_scat_dispersion_imag
_atom_type_scat_source
C C 0.0033 0.0016 'International Tables Vol C Tables 4.2.6.8 and 6.1.1.4'
H H 0.0000 0.0000 'International Tables Vol C Tables 4.2.6.8 and 6.1.1.4'
N N 0.0061 0.0033 'International Tables Vol C Tables 4.2.6.8 and 6.1.1.4'
O O 0.0106 0.0060 'International Tables Vol C Tables 4.2.6.8 and 6.1.1.4'
Cl Cl 0.1484 0.1585 'International Tables Vol C Tables 4.2.6.8 and 6.1.1.4'
Ni Ni 0.3393 1.1124 'International Tables Vol C Tables 4.2.6.8 and 6.1.1.4'

loop_
_geom_angle_atom_site_label_1
_geom_angle_atom_site_label_2
_geom_angle_atom_site_label_3
_geom_angle
_geom_angle_site_symmetry_1
_geom_angle_site_symmetry_3
N1 C1 C2 121.5(5) . .
C3 C2 C1 119.5(5) . .
C2 C3 C4 118.9(5) . .
C5 C4 C3 118.8(5) . .
N1 C5 C4 122.0(4) . .
N1 C5 C6 115.3(3) . .
C4 C5 C6 122.7(4) . .
N2 C6 N4 128.2(4) . .
N2 C6 C5 114.0(3) . .
N4 C6 C5 117.8(3) . .
O1 C7 N3 120.8(3) . .
O1 C7 C8 123.4(4) . .
N3 C7 C8 115.7(3) . .
C9 C8 C13 120.3(4) . .
C9 C8 C7 120.1(3) . .
C13 C8 C7 119.4(4) . .
C8 C9 C10 120.5(4) . .
C9 C10 C11 119.4(5) . .
C12 C11 C10 121.1(4) . .
C11 C12 C13 120.3(4) . .
N5 C13 C12 122.6(4) . .
N5 C13 C8 119.1(3) . .
C12 C13 C8 118.3(4) . .
N5 C14 N3 108.2(3) . .
N5 C14 C15 113.9(3) . .
N3 C14 C15 110.9(3) . .
N6 C15 C16 121.7(4) . .
N6 C15 C14 116.1(3) . .
C16 C15 C14 122.1(4) . .
C17 C16 C15 119.9(4) . .
C18 C17 C16 118.7(4) . .
C19 C18 C17 118.6(4) . .
N6 C19 C18 123.7(4) . .
N7 C20 C21 122.8(4) . .
C20 C21 C22 118.7(4) . .
C23 C22 C21 118.7(4) . .
C22 C23 C24 119.3(4) . .
N7 C24 C23 121.8(4) . .
N7 C24 C25 115.1(3) . .
C23 C24 C25 123.1(4) . .
N8 C25 N10 127.2(4) . .
N8 C25 C24 113.9(3) . .
N10 C25 C24 118.9(3) . .
O2 C26 N9 120.9(4) . .
O2 C26 C27 124.3(4) . .
N9 C26 C27 114.5(4) . .
C32 C27 C28 120.3(4) . .
C32 C27 C26 119.7(4) . .
C28 C27 C26 119.7(4) . .
C29 C28 C27 120.4(5) . .
C30 C29 C28 119.0(5) . .
C31 C30 C29 121.8(5) . .
C30 C31 C32 120.2(5) . .
N11 C32 C27 119.9(4) . .
N11 C32 C31 122.0(4) . .
C27 C32 C31 118.1(4) . .
N11 C33 N9 107.2(3) . .
N11 C33 C34 113.9(3) . .
N9 C33 C34 111.0(3) . .
N12 C34 C35 121.3(4) . .
N12 C34 C33 116.2(3) . .
C35 C34 C33 122.5(4) . .
C36 C35 C34 119.5(4) . .
C35 C36 C37 119.9(4) . .
C38 C37 C36 117.2(4) . .
N12 C38 C37 124.1(4) . .
C1 N1 C5 119.3(4) . .
C1 N1 Ni1 126.7(3) . .
C5 N1 Ni1 113.4(3) . .
C6 N2 N3 119.0(3) . .
C6 N2 Ni1 117.3(2) . .
N3 N2 Ni1 122.7(2) . .
C7 N3 N2 122.3(3) . .
C7 N3 C14 118.6(3) . .
N2 N3 C14 112.4(3) . .
C13 N5 C14 118.4(3) . .
C19 N6 C15 117.2(3) . .
C19 N6 Ni1 120.8(3) . .
C15 N6 Ni1 121.9(2) . .
C20 N7 C24 118.7(3) . .
C20 N7 Ni1 127.1(3) . .
C24 N7 Ni1 113.8(3) . .
C25 N8 N9 117.7(3) . .
C25 N8 Ni1 118.6(3) . .
N9 N8 Ni1 123.2(2) . .
C26 N9 N8 120.8(3) . .
C26 N9 C33 118.0(3) . .
N8 N9 C33 112.4(3) . .
C32 N11 C33 118.2(3) . .
C34 N12 C38 117.8(3) . .
C34 N12 Ni1 122.4(3) . .
C38 N12 Ni1 119.8(3) . .
O4 N13 O3 124.8(6) . .
O4 N13 O5 116.1(6) . .
O3 N13 O5 118.9(6) . .
O7A N15A O9A 132.7(18) . .
O7A N15A O8A 143.1(12) . .
O9A N15A O8A 76.5(15) . .
O7B N15B O9B 139.5(17) . .
O7B N15B O8B 140.1(14) . .
O9B N15B O8B 72.5(16) . .
N8 Ni1 N2 173.42(11) . .
N8 Ni1 N1 97.17(13) . .
N2 Ni1 N1 78.56(13) . .
N8 Ni1 N7 77.81(12) . .
N2 Ni1 N7 96.84(12) . .
N1 Ni1 N7 86.61(13) . .
N8 Ni1 N6 94.90(12) . .
N2 Ni1 N6 88.91(12) . .
N1 Ni1 N6 166.68(13) . .
N7 Ni1 N6 90.47(12) . .
N8 Ni1 N12 88.51(12) . .
N2 Ni1 N12 96.30(12) . .
N1 Ni1 N12 88.27(13) . .
N7 Ni1 N12 164.66(13) . .
N6 Ni1 N12 97.66(12) . .

loop_
_geom_bond_atom_site_label_1
_geom_bond_atom_site_label_2
_geom_bond_distance
_geom_bond_site_symmetry_2
C1 N1 1.328(5) .
C1 C2 1.391(7) .
C2 C3 1.374(9) .
C3 C4 1.385(7) .
C4 C5 1.381(6) .
C5 N1 1.345(5) .
C5 C6 1.508(5) .
C6 N2 1.306(5) .
C6 N4 1.309(5) .
C7 O1 1.234(4) .
C7 N3 1.373(5) .
C7 C8 1.480(5) .
C8 C9 1.379(6) .
C8 C13 1.407(5) .
C9 C10 1.381(6) .
C10 C11 1.389(7) .
C11 C12 1.362(7) .
C12 C13 1.406(6) .
C13 N5 1.363(5) .
C14 N5 1.429(5) .
C14 N3 1.487(4) .
C14 C15 1.521(5) .
C15 N6 1.348(5) .
C15 C16 1.383(6) .
C16 C17 1.376(6) .
C17 C18 1.373(7) .
C18 C19 1.372(6) .
C19 N6 1.346(5) .
C20 N7 1.331(5) .
C20 C21 1.382(6) .
C21 C22 1.388(7) .
C22 C23 1.377(7) .
C23 C24 1.390(5) .
C24 N7 1.342(5) .
C24 C25 1.495(5) .
C25 N8 1.314(5) .
C25 N10 1.320(5) .
C26 O2 1.225(5) .
C26 N9 1.386(5) .
C26 C27 1.478(6) .
C27 C32 1.395(6) .
C27 C28 1.397(6) .
C28 C29 1.378(7) .
C29 C30 1.372(8) .
C30 C31 1.369(8) .
C31 C32 1.404(6) .
C32 N11 1.362(6) .
C33 N11 1.435(5) .
C33 N9 1.484(5) .
C33 C34 1.530(5) .
C34 N12 1.343(5) .
C34 C35 1.385(6) .
C35 C36 1.370(7) .
C36 C37 1.379(7) .
C37 C38 1.371(6) .
C38 N12 1.346(5) .
N1 Ni1 2.087(3) .
N2 N3 1.411(4) .
N2 Ni1 2.056(3) .
N6 Ni1 2.132(3) .
N7 Ni1 2.110(3) .
N8 N9 1.408(4) .
N8 Ni1 2.030(3) .
N12 Ni1 2.138(3) .
N13 O4 1.218(6) .
N13 O3 1.222(6) .
N13 O5 1.234(7) .
N15A O7A 1.13(3) .
N15A O9A 1.61(2) .
N15A O8A 1.72(3) .
N15B O7B 1.13(4) .
N15B O9B 1.65(3) .
N15B O8B 1.84(4) .
